data_4339184
loop_
_publ_author_name
'Wu, Adam'
'Masland, Joshua'
'Swartz, Rodney D.'
'Kaminsky, Werner'
'Mayer, James M.'

_publ_section_title
;
 Synthesis and characterization of ruthenium bis(beta-diketonato)
 pyridine-imidazole complexes for hydrogen atom transfer.
;
_journal_issue 26
_journal_name_full 'Inorganic chemistry'
_journal_page_first 11190
_journal_page_last 11201
_journal_paper_doi 10.1021/ic7015726
_journal_volume 46
_journal_year 2007
_chemical_formula_moiety 'C18 H20 N3 O4 Ru'
_chemical_formula_sum 'C18 H20 N3 O4 Ru'
_chemical_formula_weight 443.44
_chemical_name_common AW14
_chemical_name_systematic AW14
_space_group_IT_number 14
_symmetry_cell_setting monoclinic
_symmetry_Int_Tables_number 14
_symmetry_space_group_name_Hall '-P 2ybc'
_symmetry_space_group_name_H-M 'P 1 21/c 1'
_atom_sites_solution_hydrogens geom
_atom_sites_solution_primary direct
_atom_sites_solution_secondary difmap
_audit_creation_method SHELXL-97
_cell_angle_alpha 90.000
_cell_angle_beta 90.087(3)
_cell_angle_gamma 90.000
_cell_formula_units_Z 4
_cell_length_a 10.2674(5)
_cell_length_b 11.4128(6)
_cell_length_c 15.8465(10)
_cell_measurement_reflns_used 1317
_cell_measurement_temperature 130(2)
_cell_volume 1856.89(18)
_computing_cell_refinement 'HKL Scalepack (Otwinowski & Minor 1997)'
_computing_data_collection KappaCCD
_computing_data_reduction 'HKL Scalepack (Otwinowski & Minor 1997)'
_computing_molecular_graphics 'maXus, Zortep'
_computing_publication_material 'SHELXL-97 (Sheldrick, 1997)'
_computing_structure_refinement 'SHELXL-97 (Sheldrick, 1997)'
_computing_structure_solution SIR97
_diffrn_ambient_temperature 130(2)
_diffrn_measured_fraction_theta_full 0.980
_diffrn_measured_fraction_theta_max 0.924
_diffrn_measurement_device_type 'Nonius KappaCCD'
_diffrn_measurement_method '\f and \w scans'
_diffrn_radiation_monochromator graphite
_diffrn_radiation_source 'fine-focus sealed tube'
_diffrn_radiation_type MoK\a
_diffrn_radiation_wavelength 0.71073
_diffrn_reflns_av_R_equivalents 0.0688
_diffrn_reflns_av_sigmaI/netI 0.0592
_diffrn_reflns_limit_h_max 13
_diffrn_reflns_limit_h_min -12
_diffrn_reflns_limit_k_max 14
_diffrn_reflns_limit_k_min -14
_diffrn_reflns_limit_l_max 21
_diffrn_reflns_limit_l_min -17
_diffrn_reflns_number 11848
_diffrn_reflns_theta_full 25.00
_diffrn_reflns_theta_max 28.32
_diffrn_reflns_theta_min 2.20
_exptl_absorpt_coefficient_mu 0.872
_exptl_absorpt_correction_T_max 0.662
_exptl_absorpt_correction_T_min 0.610
_exptl_absorpt_correction_type multi-scan
_exptl_absorpt_process_details HKL2000
_exptl_crystal_colour black
_exptl_crystal_density_diffrn 1.586
_exptl_crystal_density_method 'not measured'
_exptl_crystal_description block
_exptl_crystal_F_000 900
_exptl_crystal_size_max 0.59
_exptl_crystal_size_mid 0.59
_exptl_crystal_size_min 0.48
_refine_diff_density_max 1.136
_refine_diff_density_min -0.867
_refine_diff_density_rms 0.106
_refine_ls_extinction_method none
_refine_ls_goodness_of_fit_ref 1.021
_refine_ls_hydrogen_treatment constr
_refine_ls_matrix_type full
_refine_ls_number_parameters 239
_refine_ls_number_reflns 4276
_refine_ls_number_restraints 0
_refine_ls_restrained_S_all 1.021
_refine_ls_R_factor_all 0.0931
_refine_ls_R_factor_gt 0.0653
_refine_ls_shift/su_max 0.000
_refine_ls_shift/su_mean 0.000
_refine_ls_structure_factor_coef Fsqd
_refine_ls_weighting_details 'calc w=1/[\s^2^(Fo^2^)+(0.0933P)^2^+4.2833P] where P=(Fo^2^+2Fc^2^)/3'
_refine_ls_weighting_scheme calc
_refine_ls_wR_factor_gt 0.1704
_refine_ls_wR_factor_ref 0.1939
_reflns_number_gt 2980
_reflns_number_total 4276
_reflns_threshold_expression >2sigma(I)
_cod_data_source_file ic7015726-file005.cif
_cod_data_source_block shelxl
_cod_depositor_comments
;
The following automatic conversions were performed:

'_symmetry_cell_setting' value 'Monoclinic' changed to 'monoclinic'
according to
/usr/data/users/saulius/automatic-downloads/retrospective/ACS/lib/dictionaries/cif_core.dic
dictionary named 'cif_core.dic' version 2.4.2 from 2011-04-26.

Automatic conversion script
Id: cif_fix_values 2281 2013-09-26 08:29:07Z andrius 
;
_cod_original_sg_symbol_H-M 'P 21/c'
_cod_database_code 4339184

loop_
_symmetry_equiv_pos_as_xyz
'x, y, z'
'-x, y+1/2, -z+1/2'
'-x, -y, -z'
'x, -y-1/2, z-1/2'

loop_
_atom_site_label
_atom_site_type_symbol
_atom_site_fract_x
_atom_site_fract_y
_atom_site_fract_z
_atom_site_U_iso_or_equiv
_atom_site_adp_type
_atom_site_occupancy
_atom_site_symmetry_multiplicity
_atom_site_calc_flag
_atom_site_refinement_flags
Ru1 Ru 0.20779(5) 0.19236(5) 0.75393(3) 0.0524(2) Uani 1 1 d .
O1 O 0.1192(4) 0.2667(4) 0.6548(3) 0.0563(10) Uani 1 1 d .
O2 O 0.0409(4) 0.1175(4) 0.7927(3) 0.0598(10) Uani 1 1 d .
O3 O 0.2935(4) 0.1183(4) 0.8536(3) 0.0611(11) Uani 1 1 d .
O4 O 0.1644(4) 0.3399(4) 0.8181(3) 0.0579(10) Uani 1 1 d .
N1 N 0.2693(7) 0.0537(5) 0.6834(4) 0.0723(16) Uani 1 1 d .
N2 N 0.3771(5) 0.2515(6) 0.7095(4) 0.0666(14) Uani 1 1 d .
N3 N 0.5664(6) 0.2319(7) 0.6329(5) 0.095(2) Uani 1 1 d .
C1 C -0.0496(8) 0.3535(7) 0.5769(5) 0.075(2) Uani 1 1 d .
H1A H -0.1430 0.3420 0.5671 0.089 Uiso 1 1 calc R
H1B H -0.0013 0.3330 0.5257 0.089 Uiso 1 1 calc R
H1C H -0.0332 0.4358 0.5911 0.089 Uiso 1 1 calc R
C2 C -0.0057(6) 0.2768(5) 0.6484(4) 0.0592(15) Uani 1 1 d .
C3 C -0.0958(7) 0.2219(6) 0.7001(5) 0.0679(18) Uani 1 1 d .
H3 H -0.1847 0.2391 0.6890 0.081 Uiso 1 1 calc R
C4 C -0.0719(6) 0.1447(6) 0.7661(4) 0.0605(15) Uani 1 1 d .
C5 C -0.1827(7) 0.0832(6) 0.8075(6) 0.078(2) Uani 1 1 d .
H5A H -0.2634 0.1269 0.7972 0.094 Uiso 1 1 calc R
H5B H -0.1667 0.0784 0.8684 0.094 Uiso 1 1 calc R
H5C H -0.1909 0.0041 0.7842 0.094 Uiso 1 1 calc R
C6 C 0.3400(8) 0.0818(9) 0.9964(5) 0.089(2) Uani 1 1 d .
H6A H 0.3067 0.1072 1.0514 0.107 Uiso 1 1 calc R
H6B H 0.4352 0.0875 0.9962 0.107 Uiso 1 1 calc R
H6C H 0.3140 0.0004 0.9862 0.107 Uiso 1 1 calc R
C7 C 0.2849(7) 0.1587(7) 0.9284(4) 0.0676(18) Uani 1 1 d .
C8 C 0.2333(7) 0.2681(7) 0.9507(4) 0.0687(18) Uani 1 1 d .
H8 H 0.2343 0.2868 1.0091 0.082 Uiso 1 1 calc R
C9 C 0.1821(6) 0.3502(7) 0.8985(4) 0.0645(16) Uani 1 1 d .
C10 C 0.1443(8) 0.4692(7) 0.9331(5) 0.078(2) Uani 1 1 d .
H10A H 0.1364 0.4645 0.9947 0.094 Uiso 1 1 calc R
H10B H 0.0607 0.4934 0.9088 0.094 Uiso 1 1 calc R
H10C H 0.2114 0.5267 0.9184 0.094 Uiso 1 1 calc R
C11 C 0.2065(9) -0.0481(7) 0.6704(4) 0.077(2) Uani 1 1 d .
H11 H 0.1252 -0.0628 0.6970 0.092 Uiso 1 1 calc R
C12 C 0.2603(9) -0.1290(6) 0.6192(5) 0.075(2) Uani 1 1 d .
H12 H 0.2150 -0.1995 0.6070 0.090 Uiso 1 1 calc R
C13 C 0.3767(10) -0.1095(11) 0.5861(6) 0.110(4) Uani 1 1 d .
H13 H 0.4093 -0.1677 0.5488 0.132 Uiso 1 1 calc R
C14 C 0.4520(10) -0.0179(8) 0.5994(5) 0.090(2) Uani 1 1 d .
H14 H 0.5391 -0.0132 0.5795 0.108 Uiso 1 1 calc R
C15 C 0.3917(8) 0.0735(9) 0.6463(5) 0.084(2) Uani 1 1 d .
C16 C 0.4486(8) 0.1818(7) 0.6630(5) 0.075(2) Uani 1 1 d .
C17 C 0.5615(7) 0.3431(7) 0.6672(5) 0.0725(19) Uani 1 1 d .
H17 H 0.6250 0.4027 0.6597 0.087 Uiso 1 1 calc R
C18 C 0.4494(7) 0.3531(8) 0.7139(5) 0.076(2) Uani 1 1 d .
H18 H 0.4250 0.4208 0.7450 0.092 Uiso 1 1 calc R

loop_
_atom_site_aniso_label
_atom_site_aniso_U_11
_atom_site_aniso_U_22
_atom_site_aniso_U_33
_atom_site_aniso_U_23
_atom_site_aniso_U_13
_atom_site_aniso_U_12
Ru1 0.0600(3) 0.0535(3) 0.0438(3) -0.00146(19) -0.0073(2) 0.0071(2)
O1 0.065(2) 0.054(2) 0.049(2) -0.0042(19) -0.0104(18) 0.004(2)
O2 0.064(2) 0.051(2) 0.065(3) 0.003(2) -0.008(2) -0.0027(19)
O3 0.073(3) 0.062(3) 0.048(2) -0.0005(19) -0.0116(19) 0.012(2)
O4 0.069(3) 0.057(2) 0.048(2) -0.0052(19) -0.0028(19) -0.002(2)
N1 0.108(5) 0.053(3) 0.056(3) 0.002(3) -0.019(3) 0.020(3)
N2 0.053(3) 0.090(4) 0.057(3) 0.004(3) -0.005(2) 0.012(3)
N3 0.068(4) 0.112(6) 0.103(6) -0.021(5) -0.014(4) 0.019(4)
C1 0.084(5) 0.068(4) 0.072(5) 0.005(4) -0.025(4) 0.012(4)
C2 0.066(4) 0.047(3) 0.065(4) -0.008(3) -0.015(3) 0.006(3)
C3 0.065(4) 0.046(3) 0.093(5) -0.006(3) -0.020(4) 0.006(3)
C4 0.065(4) 0.046(3) 0.070(4) -0.009(3) -0.004(3) 0.002(3)
C5 0.073(4) 0.052(4) 0.109(6) -0.002(4) 0.006(4) -0.004(3)
C6 0.100(5) 0.114(7) 0.054(4) 0.010(4) -0.017(4) 0.019(5)
C7 0.066(4) 0.086(5) 0.051(4) 0.005(3) -0.010(3) 0.010(4)
C8 0.071(4) 0.092(5) 0.043(3) -0.008(3) -0.008(3) 0.014(4)
C9 0.060(4) 0.084(4) 0.049(3) -0.007(3) 0.000(3) 0.004(3)
C10 0.089(5) 0.086(5) 0.060(4) -0.022(4) -0.008(4) 0.015(4)
C11 0.105(6) 0.074(5) 0.052(4) 0.009(3) -0.002(4) 0.017(4)
C12 0.113(6) 0.043(3) 0.069(4) 0.000(3) -0.002(4) -0.002(4)
C13 0.116(7) 0.153(10) 0.062(5) 0.001(6) -0.011(5) -0.046(7)
C14 0.114(6) 0.085(6) 0.070(5) 0.000(4) -0.001(4) 0.018(5)
C15 0.094(9) 0.107(9) 0.051(9) 0.002(9) 0.013(9) 0.039(9)
C16 0.081(9) 0.069(9) 0.075(9) 0.014(9) 0.006(9) 0.014(9)
C17 0.067(4) 0.067(4) 0.084(5) -0.007(4) -0.011(4) -0.011(3)
C18 0.072(4) 0.089(5) 0.068(4) -0.001(4) -0.012(4) 0.020(4)

loop_
_atom_type_symbol
_atom_type_description
_atom_type_scat_dispersion_real
_atom_type_scat_dispersion_imag
_atom_type_scat_source
C C 0.0033 0.0016 'International Tables Vol C Tables 4.2.6.8 and 6.1.1.4'
H H 0.0000 0.0000 'International Tables Vol C Tables 4.2.6.8 and 6.1.1.4'
O O 0.0106 0.0060 'International Tables Vol C Tables 4.2.6.8 and 6.1.1.4'
N N 0.0061 0.0033 'International Tables Vol C Tables 4.2.6.8 and 6.1.1.4'
Ru Ru -1.2594 0.8363 'International Tables Vol C Tables 4.2.6.8 and 6.1.1.4'

loop_
_geom_angle_atom_site_label_1
_geom_angle_atom_site_label_2
_geom_angle_atom_site_label_3
_geom_angle
N2 Ru1 O3 92.2(2)
N2 Ru1 O1 88.5(2)
O3 Ru1 O1 179.15(17)
N2 Ru1 O2 174.2(2)
O3 Ru1 O2 87.34(18)
O1 Ru1 O2 91.92(18)
N2 Ru1 O4 95.1(2)
O3 Ru1 O4 92.97(18)
O1 Ru1 O4 86.63(17)
O2 Ru1 O4 90.69(18)
N2 Ru1 N1 78.4(3)
O3 Ru1 N1 88.22(19)
O1 Ru1 N1 92.26(19)
O2 Ru1 N1 95.9(2)
O4 Ru1 N1 173.4(2)
C2 O1 Ru1 123.3(4)
C4 O2 Ru1 124.9(4)
C7 O3 Ru1 123.5(4)
C9 O4 Ru1 122.8(4)
C11 N1 C15 120.3(7)
C11 N1 Ru1 127.3(6)
C15 N1 Ru1 112.4(5)
C16 N2 C18 103.7(6)
C16 N2 Ru1 118.8(6)
C18 N2 Ru1 137.4(5)
C17 N3 C16 101.9(7)
C2 C1 H1A 109.5
C2 C1 H1B 109.5
H1A C1 H1B 109.5
C2 C1 H1C 109.5
H1A C1 H1C 109.5
H1B C1 H1C 109.5
O1 C2 C3 125.2(6)
O1 C2 C1 114.1(6)
C3 C2 C1 120.7(6)
C2 C3 C4 127.9(6)
C2 C3 H3 116.0
C4 C3 H3 116.0
O2 C4 C3 124.4(6)
O2 C4 C5 115.8(6)
C3 C4 C5 119.8(6)
C4 C5 H5A 109.5
C4 C5 H5B 109.5
H5A C5 H5B 109.5
C4 C5 H5C 109.5
H5A C5 H5C 109.5
H5B C5 H5C 109.5
C7 C6 H6A 109.5
C7 C6 H6B 109.5
H6A C6 H6B 109.5
C7 C6 H6C 109.5
H6A C6 H6C 109.5
H6B C6 H6C 109.5
O3 C7 C8 125.7(6)
O3 C7 C6 115.5(7)
C8 C7 C6 118.8(7)
C9 C8 C7 127.4(6)
C9 C8 H8 116.3
C7 C8 H8 116.3
O4 C9 C8 126.3(7)
O4 C9 C10 113.8(6)
C8 C9 C10 119.8(6)
C9 C10 H10A 109.5
C9 C10 H10B 109.5
H10A C10 H10B 109.5
C9 C10 H10C 109.5
H10A C10 H10C 109.5
H10B C10 H10C 109.5
N1 C11 C12 119.1(8)
N1 C11 H11 120.4
C12 C11 H11 120.4
C13 C12 C11 119.6(9)
C13 C12 H12 120.2
C11 C12 H12 120.2
C14 C13 C12 126.8(11)
C14 C13 H13 116.6
C12 C13 H13 116.6
C13 C14 C15 114.2(10)
C13 C14 H14 122.9
C15 C14 H14 122.9
C16 C15 N1 116.0(7)
C16 C15 C14 124.5(8)
N1 C15 C14 119.3(9)
N2 C16 C15 114.2(7)
N2 C16 N3 115.0(7)
C15 C16 N3 130.6(8)
C18 C17 N3 108.6(7)
C18 C17 H17 125.7
N3 C17 H17 125.7
C17 C18 N2 110.8(7)
C17 C18 H18 124.6
N2 C18 H18 124.6

loop_
_geom_bond_atom_site_label_1
_geom_bond_atom_site_label_2
_geom_bond_distance
Ru1 N2 1.994(6)
Ru1 O3 1.995(4)
Ru1 O1 2.002(4)
Ru1 O2 2.012(4)
Ru1 O4 2.017(4)
Ru1 N1 2.039(6)
O1 C2 1.292(7)
O2 C4 1.270(7)
O3 C7 1.274(8)
O4 C9 1.291(7)
N1 C11 1.344(10)
N1 C15 1.406(11)
N2 C16 1.311(10)
N2 C18 1.378(11)
N3 C17 1.382(11)
N3 C16 1.421(11)
C1 C2 1.502(9)
C1 H1A 0.9800
C1 H1B 0.9800
C1 H1C 0.9800
C2 C3 1.387(10)
C3 C4 1.389(10)
C3 H3 0.9500
C4 C5 1.489(10)
C5 H5A 0.9800
C5 H5B 0.9800
C5 H5C 0.9800
C6 C7 1.501(10)
C6 H6A 0.9800
C6 H6B 0.9800
C6 H6C 0.9800
C7 C8 1.402(10)
C8 C9 1.356(10)
C8 H8 0.9500
C9 C10 1.516(10)
C10 H10A 0.9800
C10 H10B 0.9800
C10 H10C 0.9800
C11 C12 1.348(10)
C11 H11 0.9500
C12 C13 1.325(12)
C12 H12 0.9500
C13 C14 1.317(13)
C13 H13 0.9500
C14 C15 1.423(11)
C14 H14 0.9500
C15 C16 1.392(12)
C17 C18 1.374(11)
C17 H17 0.9500
C18 H18 0.9500

loop_
_geom_torsion_atom_site_label_1
_geom_torsion_atom_site_label_2
_geom_torsion_atom_site_label_3
_geom_torsion_atom_site_label_4
_geom_torsion
N2 Ru1 O1 C2 -169.7(5)
O2 Ru1 O1 C2 16.0(5)
O4 Ru1 O1 C2 -74.6(5)
N1 Ru1 O1 C2 112.0(5)
O3 Ru1 O2 C4 165.5(5)
O1 Ru1 O2 C4 -14.1(5)
O4 Ru1 O2 C4 72.6(5)
N1 Ru1 O2 C4 -106.5(5)
N2 Ru1 O3 C7 107.2(6)
O2 Ru1 O3 C7 -78.6(6)
O4 Ru1 O3 C7 12.0(6)
N1 Ru1 O3 C7 -174.5(6)
N2 Ru1 O4 C9 -100.2(5)
O3 Ru1 O4 C9 -7.7(5)
O1 Ru1 O4 C9 171.5(5)
O2 Ru1 O4 C9 79.7(5)
N2 Ru1 N1 C11 -178.4(6)
O3 Ru1 N1 C11 88.9(5)
O1 Ru1 N1 C11 -90.4(5)
O2 Ru1 N1 C11 1.8(6)
N2 Ru1 N1 C15 1.6(5)
O3 Ru1 N1 C15 -91.0(5)
O1 Ru1 N1 C15 89.7(5)
O2 Ru1 N1 C15 -178.2(4)
O3 Ru1 N2 C16 84.9(5)
O1 Ru1 N2 C16 -95.4(5)
O4 Ru1 N2 C16 178.1(5)
N1 Ru1 N2 C16 -2.8(5)
O3 Ru1 N2 C18 -94.3(7)
O1 Ru1 N2 C18 85.4(7)
O4 Ru1 N2 C18 -1.1(7)
N1 Ru1 N2 C18 178.0(7)
Ru1 O1 C2 C3 -11.4(9)
Ru1 O1 C2 C1 169.8(4)
O1 C2 C3 C4 -1.7(12)
C1 C2 C3 C4 177.0(7)
Ru1 O2 C4 C3 6.9(9)
Ru1 O2 C4 C5 -176.2(4)
C2 C3 C4 O2 4.4(12)
C2 C3 C4 C5 -172.4(7)
Ru1 O3 C7 C8 -10.6(10)
Ru1 O3 C7 C6 171.6(5)
O3 C7 C8 C9 0.8(13)
C6 C7 C8 C9 178.5(8)
Ru1 O4 C9 C8 1.6(10)
Ru1 O4 C9 C10 179.3(5)
C7 C8 C9 O4 4.3(13)
C7 C8 C9 C10 -173.3(7)
C15 N1 C11 C12 -2.3(10)
Ru1 N1 C11 C12 177.8(5)
N1 C11 C12 C13 3.4(12)
C11 C12 C13 C14 2.2(15)
C12 C13 C14 C15 -8.1(15)
C11 N1 C15 C16 179.6(6)
Ru1 N1 C15 C16 -0.5(8)
C11 N1 C15 C14 -3.9(10)
Ru1 N1 C15 C14 176.0(6)
C13 C14 C15 C16 -175.2(8)
C13 C14 C15 N1 8.6(11)
C18 N2 C16 C15 -177.2(6)
Ru1 N2 C16 C15 3.3(9)
C18 N2 C16 N3 -1.6(9)
Ru1 N2 C16 N3 179.0(5)
N1 C15 C16 N2 -1.8(10)
C14 C15 C16 N2 -178.1(7)
N1 C15 C16 N3 -176.6(7)
C14 C15 C16 N3 7.1(14)
C17 N3 C16 N2 0.5(9)
C17 N3 C16 C15 175.3(8)
C16 N3 C17 C18 0.8(8)
N3 C17 C18 N2 -1.8(9)
C16 N2 C18 C17 2.0(8)
Ru1 N2 C18 C17 -178.7(5)
